data_1545625
loop_
_publ_author_name
'Matthias Weil'
'Erich Zobetz'
'Franz Werner'
'Frank Kubel'

_publ_section_title
;
 New alkaline earth aluminium fluorides with the formula (M1, M2)AlF5 (M1,
 M2 = Ca, Sr, Ba)
;
_journal_name_full 'Solid State Sciences'
_journal_page_first 441
_journal_page_last 453
_journal_paper_doi 10.1016/S1293-2558(01)01165-7
_journal_volume 3
_journal_year 2001
_chemical_formula_moiety 'Al2 F10, 2(Sr)'
_chemical_formula_sum 'Al F5 Sr'
_chemical_formula_weight 209.60
_chemical_name_common Alpha-prime-SrAlF5
_space_group_IT_number 14
_symmetry_cell_setting monoclinic
_symmetry_Int_Tables_number 14
_symmetry_space_group_name_Hall '-P 2yn'
_symmetry_space_group_name_H-M 'P 1 21/n 1'
_cell_angle_alpha 90.
_cell_angle_beta 94.158(1)
_cell_angle_gamma 90.
_cell_formula_units_Z 8
_cell_length_a 8.9574(5)
_cell_length_b 7.4614(4)
_cell_length_c 10.7212(6)
_cell_volume 714.66(7)
_diffrn_ambient_temperature 295
_diffrn_radiation_probe x-ray
_diffrn_radiation_type MoK\a
_diffrn_radiation_wavelength 0.71073
_exptl_absorpt_coefficient_mu 14.38
_exptl_crystal_density_diffrn 3.896
_refine_ls_goodness_of_fit_ref 0.987
_refine_ls_number_parameters 128
_refine_ls_number_reflns 1682
_refine_ls_R_factor_gt 0.020
_refine_ls_wR_factor_ref 0.045
_cod_data_source_file Solid-State-Sciences-2001-3-441-453-1.cif
_cod_data_source_block alpha-prime-SrAlF5
_cod_original_sg_symbol_H-M 'P 21/n'
_cod_database_code 1545625

loop_
_symmetry_equiv_pos_site_id
_symmetry_equiv_pos_as_xyz
1 x,y,z
2 1/2-x,1/2+y,1/2-z
3 -x,-y,-z
4 1/2+x,1/2-y,1/2+z

loop_
_atom_site_label
_atom_site_type_symbol
_atom_site_thermal_displace_type
_atom_site_fract_x
_atom_site_fract_y
_atom_site_fract_z
_atom_site_occupancy
_atom_site_U_iso_or_equiv
_atom_site_calc_flag
_atom_site_refinement_flags
_atom_site_disorder_assembly
_atom_site_disorder_group
Al1 Al Uiso 0.50930(8) 0.30219(10) 0.31324(7) 1.000 0.0083(2) . . . .
Al2 Al Uiso 0.13511(8) 0.20395(10) 0.33537(7) 1.000 0.0083(1) . . . .
F1 F Uiso 0.33053(16) 0.1848(2) 0.28571(14) 1.000 0.0173(3) . . . .
F2 F Uiso 0.53743(16) 0.26869(19) 0.15179(13) 1.000 0.0148(3) . . . .
F3 F Uiso 0.09813(15) 0.33555(19) 0.19662(13) 1.000 0.0123(3) . . . .
F4 F Uiso 0.17981(16) 0.38853(18) 0.43732(13) 1.000 0.0138(3) . . . .
F5 F Uiso 0.94117(15) 0.21737(19) 0.36129(13) 1.000 0.0142(3) . . . .
F6 F Uiso 0.51026(16) 0.68183(19) 0.52413(13) 1.000 0.0147(3) . . . .
F7 F Uiso 0.62674(17) 0.10884(19) 0.34887(15) 1.000 0.0172(3) . . . .
F8 F Uiso 0.18525(16) 0.05088(19) 0.45733(13) 1.000 0.0135(3) . . . .
F9 F Uiso 0.09212(16) 0.00982(18) 0.22538(13) 1.000 0.0125(3) . . . .
F10 F Uiso 0.31914(15) 0.56395(19) 0.66802(13) 1.000 0.0130(3) . . . .
Sr1 Sr Uiso 0.28107(2) 0.22030(3) 0.03776(2) 1.000 0.0103(1) . . . .
Sr2 Sr Uiso 0.81704(2) 0.27890(3) 0.13923(2) 1.000 0.0100(1) . . . .

loop_
_geom_angle_atom_site_label_1
_geom_angle_atom_site_label_2
_geom_angle_atom_site_label_3
_geom_angle
_geom_angle_site_symmetry_1
_geom_angle_site_symmetry_2
_geom_angle_site_symmetry_3
_geom_angle_publ_flag
F1 Al1 F2 87.71(7) . . . yes
F1 Al1 F7 98.10(8) . . . yes
F1 Al1 F9 87.39(7) . . 2_555 yes
F1 Al1 F6 92.48(7) . . 3_666 yes
F1 Al1 F10 174.83(8) . . 3_666 yes
F2 Al1 F7 88.41(8) . . . yes
F2 Al1 F9 90.10(7) . . 2_555 yes
F2 Al1 F6 175.14(8) . . 3_666 yes
F2 Al1 F10 90.37(7) . . 3_666 yes
F7 Al1 F9 174.25(8) . . 2_555 yes
F6 Al1 F7 86.75(8) 3_666 . . yes
F7 Al1 F10 86.64(7) . . 3_666 yes
F6 Al1 F9 94.76(7) 3_666 . 2_555 yes
F9 Al1 F10 87.82(7) 2_555 . 3_666 yes
F6 Al1 F10 89.85(7) 3_666 . 3_666 yes
F1 Al2 F3 85.76(7) . . . yes
F1 Al2 F4 93.45(7) . . . yes
F1 Al2 F8 88.19(7) . . . yes
F1 Al2 F9 85.21(7) . . . yes
F1 Al2 F5 172.36(8) . . 1_455 yes
F3 Al2 F4 96.04(7) . . . yes
F3 Al2 F8 171.21(8) . . . yes
F3 Al2 F9 83.40(7) . . . yes
F3 Al2 F5 88.57(7) . . 1_455 yes
F4 Al2 F8 90.68(7) . . . yes
F4 Al2 F9 178.58(8) . . . yes
F4 Al2 F5 92.24(7) . . 1_455 yes
F8 Al2 F9 89.75(7) . . . yes
F5 Al2 F8 96.84(7) 1_455 . . yes
F5 Al2 F9 89.06(7) 1_455 . . yes
Al1 F1 Al2 137.98(9) . . . yes
Al1 F9 Al2 150.03(9) 2_545 . . yes

loop_
_geom_bond_atom_site_label_1
_geom_bond_atom_site_label_2
_geom_bond_distance
_geom_bond_site_symmetry_1
_geom_bond_site_symmetry_2
_geom_bond_publ_flag
Al1 F1 1.8303(16) . . yes
Al1 F2 1.7848(16) . . yes
Al1 F7 1.8098(16) . . yes
Al1 F9 1.8282(16) . 2_555 yes
Al1 F6 1.7690(16) . 3_666 yes
Al1 F10 1.8316(16) . 3_666 yes
Al2 F1 1.8717(16) . . yes
Al2 F3 1.7931(16) . . yes
Al2 F4 1.7856(16) . . yes
Al2 F8 1.7694(16) . . yes
Al2 F9 1.8897(16) . . yes
Al2 F5 1.7819(15) . 1_455 yes

loop_
_geom_torsion_atom_site_label_1
_geom_torsion_atom_site_label_2
_geom_torsion_atom_site_label_3
_geom_torsion_atom_site_label_4
_geom_torsion
_geom_torsion_site_symmetry_1
_geom_torsion_site_symmetry_2
_geom_torsion_site_symmetry_3
_geom_torsion_site_symmetry_4
_geom_torsion_publ_flag
F2 Al1 F1 Al2 -140.63(14) . . . . no
F7 Al1 F1 Al2 131.30(13) . . . . no
F9 Al1 F1 Al2 -50.42(14) 2_555 . . . no
F6 Al1 F1 Al2 44.24(14) 3_666 . . . no
F1 Al1 F9 Al2 -109.84(18) . . 2_555 2_555 no
F2 Al1 F9 Al2 -22.14(18) . . 2_555 2_555 no
F3 Al2 F1 Al1 92.87(14) . . . . no
F4 Al2 F1 Al1 -2.94(14) . . . . no
F8 Al2 F1 Al1 -93.51(14) . . . . no
F9 Al2 F1 Al1 176.59(14) . . . . no
F1 Al2 F9 Al1 144.04(18) . . . 2_545 no
F3 Al2 F9 Al1 -129.69(18) . . . 2_545 no
F8 Al2 F9 Al1 55.83(18) . . . 2_545 no
F5 Al2 F9 Al1 -41.02(18) 1_455 . . 2_545 no
